data_7015937
loop_
_publ_author_name
'Raatikainen, Kari'
'Huuskonen, Juhani'
'Rissanen, Kari'

_publ_section_title
;
 Discriminating octahedral transition metal ions: highly selective
 tripodal tris-(2,2'-bipyridine) functionalized piperazine cyclophane
 receptor for Cu(2+) ions.
;
_journal_issue 21
_journal_name_full 'Dalton transactions (Cambridge, England : 2003)'
_journal_page_first 5706
_journal_page_last 5710
_journal_paper_doi 10.1039/c1dt10406c
_journal_volume 40
_journal_year 2011
_chemical_compound_source 'synthesis as described'
_chemical_formula_moiety 'C48 H48 Fe N6 O12, C6 H14 O, C2 H3 N, 2(Cl O4)'
_chemical_formula_sum 'C56 H65 Cl2 Fe N7 O21'
_chemical_formula_weight 1298.9
_chemical_name_systematic
;
?
;
_space_group_IT_number 14
_symmetry_cell_setting monoclinic
_symmetry_Int_Tables_number 14
_symmetry_space_group_name_Hall '-P 2ybc'
_symmetry_space_group_name_H-M 'P 1 21/c 1'
_atom_sites_solution_hydrogens geom
_atom_sites_solution_primary direct
_atom_sites_solution_secondary difmap
_audit_creation_date 2010-06-24T10:45:25-00:00
_audit_creation_method 'WinGX routine CIF_UPDATE'
_cell_angle_alpha 90
_cell_angle_beta 94.7070(10)
_cell_angle_gamma 90
_cell_formula_units_Z 4
_cell_length_a 14.9147(2)
_cell_length_b 24.5620(4)
_cell_length_c 16.5450(2)
_cell_measurement_reflns_used 5307
_cell_measurement_temperature 123(2)
_cell_measurement_theta_max 28.283
_cell_measurement_theta_min 0.407
_cell_measurement_wavelength 0.71073
_cell_volume 6040.57(15)
_computing_cell_refinement 'HKL Scalepack (Otwinowski & Minor 1997)'
_computing_data_collection 'Collect (Bruker AXS BV, 1997-2004)'
_computing_data_reduction 'HKL Denzo and Scalepack (Otwinowski & Minor 1997)'
_computing_molecular_graphics 'Ortep-3 for Windows (Farrugia, 1997)'
_computing_publication_material 'WinGX publication routines (Farrugia, 1999)'
_computing_structure_refinement 'SHELXL-97 (Sheldrick, 2008)'
_diffrn_ambient_temperature 123(2)
_diffrn_detector 'CCD plate'
_diffrn_detector_area_resol_mean 9
_diffrn_measured_fraction_theta_full 0.998
_diffrn_measured_fraction_theta_max 0.998
_diffrn_measurement_device '95mm CCD camera on \k-goniostat'
_diffrn_measurement_device_type KappaCCD
_diffrn_measurement_method 'CCD rotation images, thick slices'
_diffrn_orient_matrix_type 'by Bruker AXS Collect from scalepack cell'
_diffrn_orient_matrix_UB_11 -0.79574E-2
_diffrn_orient_matrix_UB_12 -0.382596E-1
_diffrn_orient_matrix_UB_13 -0.199784E-1
_diffrn_orient_matrix_UB_21 -0.631211E-1
_diffrn_orient_matrix_UB_22 0
_diffrn_orient_matrix_UB_23 0.162396E-1
_diffrn_orient_matrix_UB_31 -0.218705E-1
_diffrn_orient_matrix_UB_32 0.139204E-1
_diffrn_orient_matrix_UB_33 -0.549095E-1
_diffrn_radiation_monochromator graphite
_diffrn_radiation_probe x-ray
_diffrn_radiation_type MoK\a
_diffrn_radiation_wavelength 0.71073
_diffrn_reflns_av_R_equivalents 0.099
_diffrn_reflns_av_unetI/netI 0.0582
_diffrn_reflns_limit_h_max 17
_diffrn_reflns_limit_h_min -17
_diffrn_reflns_limit_k_max 29
_diffrn_reflns_limit_k_min -29
_diffrn_reflns_limit_l_max 19
_diffrn_reflns_limit_l_min -18
_diffrn_reflns_number 70828
_diffrn_reflns_theta_full 25
_diffrn_reflns_theta_max 25
_diffrn_reflns_theta_min 2.73
_diffrn_source 'Enraf Nonius FR590'
_exptl_absorpt_coefficient_mu 0.421
_exptl_absorpt_correction_T_max 0.9158
_exptl_absorpt_correction_T_min 0.725
_exptl_absorpt_correction_type multi-scan
_exptl_absorpt_process_details
;
[c.f. r.h. blessing, acta cryst. (1995), a51, 33-38]
;
_exptl_crystal_colour black
_exptl_crystal_density_diffrn 1.428
_exptl_crystal_density_method 'not measured'
_exptl_crystal_description plate
_exptl_crystal_F_000 2712
_exptl_crystal_size_max 0.4
_exptl_crystal_size_mid 0.3
_exptl_crystal_size_min 0.05
_refine_diff_density_max 0.968
_refine_diff_density_min -0.66
_refine_diff_density_rms 0.077
_refine_ls_extinction_method none
_refine_ls_goodness_of_fit_ref 1.095
_refine_ls_hydrogen_treatment constr
_refine_ls_matrix_type full
_refine_ls_number_parameters 795
_refine_ls_number_reflns 10625
_refine_ls_number_restraints 0
_refine_ls_restrained_S_all 1.095
_refine_ls_R_factor_all 0.0976
_refine_ls_R_factor_gt 0.063
_refine_ls_shift/su_max 0.001
_refine_ls_shift/su_mean 0
_refine_ls_structure_factor_coef Fsqd
_refine_ls_weighting_details 'calc w=1/[\s^2^(Fo^2^)+(0.0359P)^2^+16.1400P] where P=(Fo^2^+2Fc^2^)/3'
_refine_ls_weighting_scheme calc
_refine_ls_wR_factor_gt 0.1265
_refine_ls_wR_factor_ref 0.1447
_reflns_number_gt 7712
_reflns_number_total 10625
_reflns_threshold_expression >2\s(I)
_cod_data_source_file c1dt10406c.txt
_cod_data_source_block I
_cod_original_sg_symbol_H-M 'P 21/c'
_cod_database_code 7015937

loop_
_symmetry_equiv_pos_as_xyz
'x, y, z'
'-x, y+1/2, -z+1/2'
'-x, -y, -z'
'x, -y-1/2, z-1/2'

loop_
_atom_site_label
_atom_site_type_symbol
_atom_site_fract_x
_atom_site_fract_y
_atom_site_fract_z
_atom_site_U_iso_or_equiv
_atom_site_adp_type
_atom_site_occupancy
_atom_site_symmetry_multiplicity
_atom_site_calc_flag
_atom_site_refinement_flags
_atom_site_disorder_assembly
_atom_site_disorder_group
Fe1 Fe 0.10310(4) 0.37253(2) 0.28392(3) 0.01730(14) Uani 1 1 d . . .
C1 C 0.2962(4) 0.3844(2) -0.0793(4) 0.0636(18) Uani 1 1 d . . .
H1A H 0.2391 0.4043 -0.0817 0.095 Uiso 1 1 calc R . .
H1B H 0.3264 0.3916 -0.1286 0.095 Uiso 1 1 calc R . .
H1C H 0.3348 0.3963 -0.0318 0.095 Uiso 1 1 calc R . .
C2 C 0.2787(3) 0.3255(2) -0.0731(3) 0.0386(12) Uani 1 1 d . . .
H2A H 0.2376 0.3132 -0.1195 0.046 Uiso 1 1 calc R . .
H2B H 0.3356 0.3048 -0.0731 0.046 Uiso 1 1 calc R . .
O3 O 0.2377(2) 0.31687(11) 0.00245(16) 0.0285(7) Uani 1 1 d . . .
C4 C 0.2286(3) 0.26584(18) 0.0261(3) 0.0310(10) Uani 1 1 d . . .
O5 O 0.2453(3) 0.22673(13) -0.0133(2) 0.0571(11) Uani 1 1 d . . .
C6 C 0.1903(3) 0.26252(16) 0.1069(2) 0.0223(9) Uani 1 1 d . . .
C7 C 0.1672(3) 0.21265(17) 0.1380(2) 0.0283(10) Uani 1 1 d . . .
H7 H 0.1765 0.18 0.1091 0.034 Uiso 1 1 calc R . .
C8 C 0.1302(3) 0.21132(16) 0.2119(2) 0.0248(9) Uani 1 1 d . . .
H8 H 0.1142 0.1776 0.2347 0.03 Uiso 1 1 calc R . .
C9 C 0.1165(3) 0.25971(15) 0.2524(2) 0.0187(8) Uani 1 1 d . . .
N10 N 0.1408(2) 0.30878(12) 0.22262(18) 0.0187(7) Uani 1 1 d . . .
C11 C 0.1780(3) 0.30939(16) 0.1514(2) 0.0193(8) Uani 1 1 d . . .
H11 H 0.1967 0.3433 0.1307 0.023 Uiso 1 1 calc R . .
C12 C 0.0752(3) 0.26339(15) 0.3300(2) 0.0202(8) Uani 1 1 d . . .
C13 C 0.0452(3) 0.21832(16) 0.3701(2) 0.0269(10) Uani 1 1 d . . .
H13 H 0.0513 0.1828 0.3484 0.032 Uiso 1 1 calc R . .
C14 C 0.0062(3) 0.22579(16) 0.4421(2) 0.0297(10) Uani 1 1 d . . .
H14 H -0.0157 0.1955 0.4703 0.036 Uiso 1 1 calc R . .
C15 C -0.0004(3) 0.27796(16) 0.4726(2) 0.0248(9) Uani 1 1 d . . .
C16 C 0.0310(3) 0.32150(16) 0.4295(2) 0.0213(9) Uani 1 1 d . . .
H16 H 0.0271 0.3572 0.4511 0.026 Uiso 1 1 calc R . .
N17 N 0.0668(2) 0.31503(12) 0.35828(18) 0.0189(7) Uani 1 1 d . . .
C18 C -0.0420(3) 0.28401(17) 0.5518(3) 0.0358(11) Uani 1 1 d . . .
O19 O -0.0674(3) 0.24574(14) 0.5881(2) 0.0787(16) Uani 1 1 d . . .
O20 O -0.04348(19) 0.33479(11) 0.57728(15) 0.0242(6) Uani 1 1 d . . .
C21 C -0.0839(3) 0.34401(18) 0.6541(2) 0.0298(10) Uani 1 1 d . . .
H21A H -0.057 0.3769 0.6808 0.036 Uiso 1 1 calc R . .
H21B H -0.0705 0.3126 0.6907 0.036 Uiso 1 1 calc R . .
C22 C -0.1835(3) 0.3512(2) 0.6404(3) 0.0459(13) Uani 1 1 d . . .
H22A H -0.1969 0.3795 0.5995 0.069 Uiso 1 1 calc R . .
H22B H -0.2077 0.3619 0.6913 0.069 Uiso 1 1 calc R . .
H22C H -0.2111 0.3168 0.6214 0.069 Uiso 1 1 calc R . .
C23 C 0.5297(5) 0.2206(2) 0.5149(4) 0.076(2) Uani 1 1 d . . .
H23A H 0.4964 0.2252 0.5631 0.114 Uiso 1 1 calc R . .
H23B H 0.5815 0.1967 0.5279 0.114 Uiso 1 1 calc R . .
H23C H 0.4902 0.2043 0.4712 0.114 Uiso 1 1 calc R . .
C24 C 0.5618(3) 0.2749(2) 0.4881(3) 0.0517(15) Uani 1 1 d . . .
H24A H 0.6093 0.2885 0.5284 0.062 Uiso 1 1 calc R . .
H24B H 0.5884 0.2708 0.4356 0.062 Uiso 1 1 calc R . .
O25 O 0.4885(2) 0.31477(13) 0.47910(18) 0.0380(8) Uani 1 1 d . . .
C26 C 0.4338(3) 0.31194(18) 0.4117(2) 0.0290(10) Uani 1 1 d . . .
O27 O 0.4403(2) 0.27935(14) 0.35803(19) 0.0433(9) Uani 1 1 d . . .
C28 C 0.3613(3) 0.35395(16) 0.4109(2) 0.0230(9) Uani 1 1 d . . .
C29 C 0.3619(3) 0.39608(17) 0.4664(2) 0.0289(10) Uani 1 1 d . . .
H29 H 0.411 0.4005 0.5062 0.035 Uiso 1 1 calc R . .
C30 C 0.2901(3) 0.43168(17) 0.4632(2) 0.0280(10) Uani 1 1 d . . .
H30 H 0.29 0.4614 0.5 0.034 Uiso 1 1 calc R . .
C31 C 0.2180(3) 0.42382(15) 0.4057(2) 0.0209(9) Uani 1 1 d . . .
N32 N 0.2170(2) 0.38183(12) 0.35127(18) 0.0192(7) Uani 1 1 d . . .
C33 C 0.2884(3) 0.34859(16) 0.3543(2) 0.0211(9) Uani 1 1 d . . .
H33 H 0.289 0.32 0.3157 0.025 Uiso 1 1 calc R . .
C34 C 0.1361(3) 0.45694(15) 0.3990(2) 0.0195(8) Uani 1 1 d . . .
C35 C 0.1256(3) 0.50505(15) 0.4404(2) 0.0225(9) Uani 1 1 d . . .
H35 H 0.1736 0.5191 0.4756 0.027 Uiso 1 1 calc R . .
C36 C 0.0449(3) 0.53257(16) 0.4301(2) 0.0254(9) Uani 1 1 d . . .
H36 H 0.0367 0.5659 0.4578 0.03 Uiso 1 1 calc R . .
C37 C -0.0238(3) 0.51085(15) 0.3788(2) 0.0211(9) Uani 1 1 d . . .
C38 C -0.0095(3) 0.46257(15) 0.3384(2) 0.0203(9) Uani 1 1 d . . .
H38 H -0.0568 0.4481 0.3028 0.024 Uiso 1 1 calc R . .
N39 N 0.0683(2) 0.43566(12) 0.34771(18) 0.0188(7) Uani 1 1 d . . .
C40 C -0.1117(3) 0.54027(16) 0.3665(2) 0.0251(9) Uani 1 1 d . . .
O41 O -0.1294(2) 0.58130(11) 0.40282(17) 0.0317(7) Uani 1 1 d . . .
O42 O -0.16757(19) 0.51532(11) 0.31150(17) 0.0280(7) Uani 1 1 d . . .
C43 C -0.2536(3) 0.54161(19) 0.2908(3) 0.0358(11) Uani 1 1 d . . .
H43A H -0.2445 0.5792 0.2714 0.043 Uiso 1 1 calc R . .
H43B H -0.2891 0.5432 0.3388 0.043 Uiso 1 1 calc R . .
C44 C -0.3013(3) 0.5080(2) 0.2254(3) 0.0448(13) Uani 1 1 d . . .
H44A H -0.2672 0.5086 0.1772 0.067 Uiso 1 1 calc R . .
H44B H -0.3615 0.5229 0.2117 0.067 Uiso 1 1 calc R . .
H44C H -0.3064 0.4704 0.2443 0.067 Uiso 1 1 calc R . .
C45 C 0.4214(4) 0.5702(2) -0.0421(3) 0.0531(15) Uani 1 1 d . . .
H45A H 0.4185 0.5362 -0.0733 0.08 Uiso 1 1 calc R . .
H45B H 0.4787 0.5885 -0.0488 0.08 Uiso 1 1 calc R . .
H45C H 0.3715 0.594 -0.0616 0.08 Uiso 1 1 calc R . .
C46 C 0.4148(4) 0.5576(2) 0.0461(3) 0.0521(14) Uani 1 1 d . . .
H46A H 0.4656 0.5342 0.0668 0.063 Uiso 1 1 calc R . .
H46B H 0.4166 0.5917 0.0782 0.063 Uiso 1 1 calc R . .
O47 O 0.3298(2) 0.52953(13) 0.05268(19) 0.0411(8) Uani 1 1 d . . .
C48 C 0.3194(3) 0.50524(19) 0.1235(3) 0.0390(12) Uani 1 1 d . . .
O49 O 0.3754(3) 0.50432(18) 0.1797(2) 0.0664(13) Uani 1 1 d . . .
C50 C 0.2298(3) 0.47795(16) 0.1229(2) 0.0273(9) Uani 1 1 d . . .
C51 C 0.1669(3) 0.47829(16) 0.0569(2) 0.0270(9) Uani 1 1 d . . .
H51 H 0.1792 0.4967 0.0085 0.032 Uiso 1 1 calc R . .
C52 C -0.2389(3) 0.30256(18) 0.1995(3) 0.0296(10) Uani 1 1 d . . .
C522 C 0.0862(3) 0.45173(16) 0.0615(2) 0.0270(10) Uani 1 1 d . . .
H522 H 0.0419 0.4522 0.0168 0.032 Uiso 1 1 calc R . .
C53 C 0.0703(3) 0.42425(15) 0.1324(2) 0.0205(9) Uani 1 1 d . . .
N54 N 0.1331(2) 0.42211(12) 0.19710(18) 0.0207(7) Uani 1 1 d . . .
C55 C 0.2101(3) 0.44940(16) 0.1921(2) 0.0258(9) Uani 1 1 d . . .
H55 H 0.2533 0.4493 0.2377 0.031 Uiso 1 1 calc R . .
C56 C -0.0129(3) 0.39475(15) 0.1443(2) 0.0206(8) Uani 1 1 d . . .
C57 C -0.0866(3) 0.39291(17) 0.0881(2) 0.0267(9) Uani 1 1 d . . .
H57 H -0.0858 0.4116 0.038 0.032 Uiso 1 1 calc R . .
C58 C -0.1617(3) 0.36350(17) 0.1057(2) 0.0279(10) Uani 1 1 d . . .
H58 H -0.213 0.3618 0.0677 0.033 Uiso 1 1 calc R . .
C59 C -0.1615(3) 0.33661(16) 0.1792(2) 0.0243(9) Uani 1 1 d . . .
C60 C -0.0857(3) 0.34098(15) 0.2337(2) 0.0216(9) Uani 1 1 d . . .
H60 H -0.086 0.3235 0.2849 0.026 Uiso 1 1 calc R . .
N61 N -0.0122(2) 0.36877(12) 0.21707(18) 0.0197(7) Uani 1 1 d . . .
O63 O -0.3115(2) 0.30424(14) 0.16216(19) 0.0421(8) Uani 1 1 d . . .
O64 O -0.21700(19) 0.26972(12) 0.26172(18) 0.0326(7) Uani 1 1 d . . .
C65 C -0.2905(3) 0.2381(2) 0.2910(3) 0.0404(12) Uani 1 1 d . . .
H65A H -0.3171 0.2137 0.2479 0.048 Uiso 1 1 calc R . .
H65B H -0.3381 0.2625 0.3083 0.048 Uiso 1 1 calc R . .
C66 C -0.2498(4) 0.2052(2) 0.3622(3) 0.0580(16) Uani 1 1 d . . .
H66A H -0.204 0.1806 0.3438 0.087 Uiso 1 1 calc R . .
H66B H -0.297 0.184 0.3854 0.087 Uiso 1 1 calc R . .
H66C H -0.2219 0.2299 0.4035 0.087 Uiso 1 1 calc R . .
Cl67 Cl -0.01312(8) 0.56363(4) 0.16318(6) 0.0277(2) Uani 1 1 d . . .
O68 O 0.0601(2) 0.54160(12) 0.21459(17) 0.0374(8) Uani 1 1 d . . .
O69 O -0.0675(2) 0.52038(11) 0.12693(17) 0.0351(7) Uani 1 1 d . . .
O70 O -0.0682(2) 0.59763(11) 0.21075(17) 0.0360(8) Uani 1 1 d . . .
O71 O 0.0220(2) 0.59639(11) 0.10052(16) 0.0324(7) Uani 1 1 d . . .
Cl72 Cl -0.24114(8) 0.38556(5) 0.40347(7) 0.0447(3) Uani 1 1 d . . .
O73 O -0.1467(2) 0.39236(16) 0.4134(2) 0.0541(10) Uani 1 1 d . . .
O74 O -0.2658(6) 0.3377(2) 0.4403(3) 0.162(4) Uani 1 1 d . . .
O75 O -0.2806(3) 0.4325(2) 0.4396(3) 0.100(2) Uani 1 1 d . . .
O76 O -0.2708(3) 0.38321(16) 0.3195(2) 0.0608(11) Uani 1 1 d . . .
N77 N -0.6225(3) 0.3590(3) 0.1639(3) 0.0746(16) Uani 1 1 d . . .
C78 C -0.5569(3) 0.3693(2) 0.1978(3) 0.0444(12) Uani 1 1 d . . .
C79 C -0.4725(4) 0.3825(3) 0.2416(3) 0.0642(18) Uani 1 1 d . . .
H79A H -0.4736 0.3709 0.2982 0.096 Uiso 1 1 calc R . .
H79B H -0.4625 0.4219 0.2397 0.096 Uiso 1 1 calc R . .
H79C H -0.4237 0.3636 0.2169 0.096 Uiso 1 1 calc R . .
C80 C -0.6091(4) 0.3169(3) 0.6752(4) 0.0732(19) Uani 1 1 d . . .
H80A H -0.6554 0.3332 0.7064 0.11 Uiso 1 1 calc R . .
H80B H -0.5976 0.2794 0.6936 0.11 Uiso 1 1 calc R . .
H80C H -0.6299 0.3167 0.6175 0.11 Uiso 1 1 calc R . .
C81 C -0.5250(4) 0.3491(3) 0.6876(4) 0.0638(16) Uani 1 1 d . . .
H81 H -0.4774 0.3313 0.6575 0.077 Uiso 1 1 calc R . .
C82 C -0.4938(4) 0.3517(3) 0.7745(3) 0.0676(18) Uani 1 1 d . . .
H82A H -0.435 0.3696 0.7811 0.101 Uiso 1 1 calc R . .
H82B H -0.4887 0.3147 0.7967 0.101 Uiso 1 1 calc R . .
H82C H -0.5372 0.3724 0.8036 0.101 Uiso 1 1 calc R . .
O83 O -0.5451(3) 0.40352(17) 0.6518(2) 0.0639(11) Uani 1 1 d . . .
C84 C -0.4717(4) 0.4441(3) 0.6517(4) 0.0687(18) Uani 1 1 d . . .
H84 H -0.4514 0.4518 0.7097 0.082 Uiso 1 1 calc R . .
C85 C -0.3934(5) 0.4259(3) 0.6132(6) 0.106(3) Uani 1 1 d . . .
H85A H -0.4096 0.4201 0.5553 0.159 Uiso 1 1 calc R . .
H85B H -0.3715 0.3917 0.6382 0.159 Uiso 1 1 calc R . .
H85C H -0.3461 0.4536 0.6202 0.159 Uiso 1 1 calc R . .
C86 C -0.5160(5) 0.4931(3) 0.6192(4) 0.0755(19) Uani 1 1 d . . .
H86A H -0.5296 0.4891 0.5606 0.113 Uiso 1 1 calc R . .
H86B H -0.4762 0.5245 0.6301 0.113 Uiso 1 1 calc R . .
H86C H -0.572 0.4988 0.6452 0.113 Uiso 1 1 calc R . .

loop_
_atom_site_aniso_label
_atom_site_aniso_U_11
_atom_site_aniso_U_22
_atom_site_aniso_U_33
_atom_site_aniso_U_23
_atom_site_aniso_U_13
_atom_site_aniso_U_12
Fe1 0.0243(3) 0.0133(3) 0.0144(3) -0.0008(2) 0.0026(2) -0.0017(2)
C1 0.090(5) 0.047(3) 0.059(4) 0.021(3) 0.043(3) 0.005(3)
C2 0.041(3) 0.052(3) 0.024(2) 0.003(2) 0.013(2) -0.007(2)
O3 0.0398(18) 0.0277(16) 0.0199(14) -0.0009(12) 0.0130(12) -0.0023(14)
C4 0.042(3) 0.028(2) 0.025(2) -0.0049(19) 0.0123(19) 0.001(2)
O5 0.099(3) 0.0297(19) 0.048(2) -0.0079(17) 0.043(2) 0.0013(19)
C6 0.027(2) 0.019(2) 0.022(2) -0.0026(17) 0.0044(17) -0.0016(17)
C7 0.038(3) 0.021(2) 0.028(2) -0.0060(18) 0.0091(19) -0.0014(19)
C8 0.033(2) 0.018(2) 0.024(2) -0.0011(17) 0.0087(18) -0.0003(18)
C9 0.022(2) 0.0139(19) 0.0203(19) -0.0008(16) -0.0011(16) -0.0039(16)
N10 0.0222(18) 0.0180(16) 0.0159(16) -0.0030(13) 0.0018(13) -0.0002(14)
C11 0.021(2) 0.0185(19) 0.0182(19) -0.0008(16) 0.0014(16) -0.0012(16)
C12 0.026(2) 0.0159(19) 0.0186(19) -0.0014(16) 0.0025(16) -0.0018(17)
C13 0.041(3) 0.015(2) 0.025(2) -0.0016(17) 0.0096(19) -0.0027(19)
C14 0.047(3) 0.016(2) 0.028(2) 0.0019(18) 0.014(2) -0.007(2)
C15 0.033(2) 0.022(2) 0.021(2) -0.0028(17) 0.0097(18) -0.0029(18)
C16 0.027(2) 0.018(2) 0.019(2) -0.0020(16) 0.0032(16) -0.0004(17)
N17 0.0235(18) 0.0154(16) 0.0179(16) -0.0002(13) 0.0021(13) -0.0019(14)
C18 0.057(3) 0.022(2) 0.032(2) -0.004(2) 0.021(2) -0.007(2)
O19 0.161(5) 0.0255(19) 0.061(2) -0.0103(18) 0.078(3) -0.029(2)
O20 0.0327(17) 0.0232(15) 0.0177(14) -0.0001(12) 0.0079(12) -0.0002(13)
C21 0.046(3) 0.028(2) 0.017(2) -0.0012(18) 0.0086(19) 0.001(2)
C22 0.039(3) 0.058(3) 0.043(3) 0.002(3) 0.017(2) 0.009(3)
C23 0.081(5) 0.057(4) 0.083(5) 0.016(3) -0.038(4) 0.020(4)
C24 0.037(3) 0.065(4) 0.050(3) -0.008(3) -0.013(2) 0.022(3)
O25 0.0302(18) 0.0442(19) 0.0379(18) -0.0057(15) -0.0068(14) 0.0084(15)
C26 0.028(2) 0.036(2) 0.023(2) 0.007(2) 0.0025(18) -0.003(2)
O27 0.052(2) 0.046(2) 0.0307(18) -0.0085(16) -0.0012(15) 0.0212(17)
C28 0.027(2) 0.022(2) 0.021(2) 0.0057(17) 0.0056(17) -0.0018(18)
C29 0.030(2) 0.033(2) 0.023(2) 0.0034(19) -0.0027(18) -0.004(2)
C30 0.036(3) 0.026(2) 0.021(2) -0.0041(18) -0.0004(18) -0.001(2)
C31 0.028(2) 0.019(2) 0.0160(19) -0.0013(16) 0.0067(16) -0.0080(17)
N32 0.0275(19) 0.0148(16) 0.0159(16) 0.0022(13) 0.0049(13) -0.0018(14)
C33 0.028(2) 0.018(2) 0.0173(19) 0.0030(16) 0.0053(16) 0.0002(18)
C34 0.027(2) 0.0175(19) 0.0141(18) -0.0004(16) 0.0034(16) -0.0039(17)
C35 0.032(2) 0.020(2) 0.0161(19) -0.0014(16) 0.0031(16) -0.0018(18)
C36 0.040(3) 0.019(2) 0.018(2) -0.0017(17) 0.0060(18) -0.0004(19)
C37 0.030(2) 0.0165(19) 0.018(2) 0.0033(16) 0.0084(17) -0.0005(17)
C38 0.031(2) 0.0149(19) 0.0154(19) 0.0036(16) 0.0037(16) -0.0032(17)
N39 0.0253(18) 0.0173(16) 0.0144(16) 0.0011(13) 0.0057(13) -0.0004(14)
C40 0.037(3) 0.018(2) 0.021(2) 0.0021(18) 0.0091(18) -0.0032(19)
O41 0.0408(19) 0.0237(16) 0.0312(16) -0.0048(13) 0.0063(13) 0.0089(14)
O42 0.0296(17) 0.0224(15) 0.0320(16) 0.0000(13) 0.0018(13) 0.0043(13)
C43 0.029(3) 0.038(3) 0.040(3) 0.001(2) 0.000(2) 0.003(2)
C44 0.043(3) 0.037(3) 0.052(3) 0.005(2) -0.009(2) 0.000(2)
C45 0.045(3) 0.061(4) 0.056(3) 0.018(3) 0.020(3) -0.007(3)
C46 0.053(3) 0.051(3) 0.054(3) 0.011(3) 0.015(3) -0.024(3)
O47 0.043(2) 0.0432(19) 0.0388(18) 0.0147(16) 0.0118(15) -0.0117(16)
C48 0.049(3) 0.035(3) 0.034(3) 0.005(2) 0.008(2) -0.012(2)
O49 0.065(3) 0.090(3) 0.041(2) 0.022(2) -0.0110(19) -0.046(2)
C50 0.036(3) 0.020(2) 0.028(2) 0.0023(18) 0.0095(19) -0.0018(19)
C51 0.040(3) 0.020(2) 0.022(2) 0.0049(17) 0.0087(18) 0.002(2)
C52 0.030(3) 0.032(2) 0.025(2) -0.010(2) -0.0001(19) -0.006(2)
C522 0.039(3) 0.023(2) 0.019(2) 0.0001(17) 0.0031(18) 0.006(2)
C53 0.028(2) 0.0136(19) 0.021(2) -0.0022(16) 0.0036(17) 0.0038(17)
N54 0.0269(19) 0.0160(16) 0.0195(17) -0.0022(13) 0.0045(14) -0.0002(14)
C55 0.032(2) 0.021(2) 0.024(2) 0.0005(17) 0.0019(18) -0.0032(19)
C56 0.030(2) 0.0164(19) 0.0152(19) -0.0002(16) 0.0003(16) 0.0054(17)
C57 0.033(2) 0.024(2) 0.023(2) -0.0005(18) 0.0027(18) 0.0042(19)
C58 0.029(2) 0.029(2) 0.024(2) -0.0071(18) -0.0049(18) 0.0033(19)
C59 0.024(2) 0.023(2) 0.026(2) -0.0070(18) 0.0016(17) 0.0023(18)
C60 0.025(2) 0.016(2) 0.023(2) -0.0019(16) 0.0031(17) 0.0015(17)
N61 0.0240(18) 0.0151(16) 0.0202(16) -0.0044(14) 0.0036(13) 0.0007(14)
O63 0.0321(19) 0.057(2) 0.0362(18) -0.0052(16) -0.0031(15) -0.0091(16)
O64 0.0270(17) 0.0328(17) 0.0382(18) -0.0004(14) 0.0036(13) -0.0082(14)
C65 0.031(3) 0.046(3) 0.045(3) -0.002(2) 0.006(2) -0.015(2)
C66 0.054(4) 0.059(4) 0.062(4) 0.019(3) 0.011(3) -0.019(3)
Cl67 0.0482(7) 0.0164(5) 0.0194(5) 0.0010(4) 0.0083(4) 0.0037(5)
O68 0.057(2) 0.0297(17) 0.0253(16) 0.0033(13) -0.0003(14) 0.0093(15)
O69 0.055(2) 0.0200(15) 0.0306(17) -0.0039(13) 0.0073(14) -0.0016(14)
O70 0.057(2) 0.0205(15) 0.0330(17) -0.0017(13) 0.0177(15) 0.0048(15)
O71 0.055(2) 0.0215(15) 0.0227(15) 0.0029(12) 0.0138(14) -0.0020(14)
Cl72 0.0436(7) 0.0577(8) 0.0342(6) -0.0184(6) 0.0131(5) -0.0245(6)
O73 0.035(2) 0.066(3) 0.059(2) -0.003(2) -0.0073(17) 0.0043(18)
O74 0.309(9) 0.123(5) 0.059(3) -0.014(3) 0.048(4) -0.161(6)
O75 0.045(3) 0.155(5) 0.101(4) -0.100(4) 0.007(2) 0.001(3)
O76 0.057(2) 0.073(3) 0.049(2) -0.032(2) -0.0185(18) 0.019(2)
N77 0.042(3) 0.111(5) 0.070(4) 0.011(3) -0.002(3) -0.013(3)
C78 0.030(3) 0.058(3) 0.047(3) 0.012(3) 0.008(2) -0.002(3)
C79 0.042(3) 0.097(5) 0.053(3) 0.010(3) 0.004(3) -0.021(3)
C80 0.068(4) 0.067(4) 0.085(5) -0.010(4) 0.014(4) -0.022(4)
C81 0.054(4) 0.063(4) 0.074(4) -0.006(3) 0.003(3) 0.001(3)
C82 0.075(4) 0.080(5) 0.048(3) 0.017(3) 0.007(3) 0.012(4)
O83 0.059(3) 0.069(3) 0.064(3) 0.000(2) 0.005(2) -0.007(2)
C84 0.056(4) 0.075(5) 0.074(4) -0.029(4) -0.005(3) -0.023(3)
C85 0.049(4) 0.096(6) 0.181(9) 0.027(6) 0.059(5) 0.010(4)
C86 0.082(5) 0.067(4) 0.081(5) -0.002(4) 0.026(4) -0.014(4)

loop_
_atom_type_symbol
_atom_type_description
_atom_type_scat_dispersion_real
_atom_type_scat_dispersion_imag
_atom_type_scat_source
C C 0.0033 0.0016 'International Tables Vol C Tables 4.2.6.8 and 6.1.1.4'
H H 0 0 'International Tables Vol C Tables 4.2.6.8 and 6.1.1.4'
N N 0.0061 0.0033 'International Tables Vol C Tables 4.2.6.8 and 6.1.1.4'
Fe Fe 0.3463 0.8444 'International Tables Vol C Tables 4.2.6.8 and 6.1.1.4'
Cl Cl 0.1484 0.1585 'International Tables Vol C Tables 4.2.6.8 and 6.1.1.4'
O O 0.0106 0.006 'International Tables Vol C Tables 4.2.6.8 and 6.1.1.4'

loop_
_geom_angle_atom_site_label_1
_geom_angle_atom_site_label_2
_geom_angle_atom_site_label_3
_geom_angle
_geom_angle_site_symmetry_1
_geom_angle_site_symmetry_3
_geom_angle_publ_flag
N54 Fe1 N32 96.01(13) . . ?
N54 Fe1 N61 81.88(13) . . ?
N32 Fe1 N61 175.97(13) . . ?
N54 Fe1 N39 89.40(13) . . ?
N32 Fe1 N39 81.85(13) . . ?
N61 Fe1 N39 94.67(13) . . ?
N54 Fe1 N10 91.42(13) . . ?
N32 Fe1 N10 96.58(13) . . ?
N61 Fe1 N10 86.93(13) . . ?
N39 Fe1 N10 178.29(13) . . ?
N54 Fe1 N17 171.47(13) . . ?
N32 Fe1 N17 89.91(13) . . ?
N61 Fe1 N17 92.56(13) . . ?
N39 Fe1 N17 97.53(12) . . ?
N10 Fe1 N17 81.78(13) . . ?
C2 C1 H1A 109.5 . . ?
C2 C1 H1B 109.5 . . ?
H1A C1 H1B 109.5 . . ?
C2 C1 H1C 109.5 . . ?
H1A C1 H1C 109.5 . . ?
H1B C1 H1C 109.5 . . ?
O3 C2 C1 107.1(4) . . ?
O3 C2 H2A 110.3 . . ?
C1 C2 H2A 110.3 . . ?
O3 C2 H2B 110.3 . . ?
C1 C2 H2B 110.3 . . ?
H2A C2 H2B 108.5 . . ?
C4 O3 C2 117.0(3) . . ?
O5 C4 O3 124.5(4) . . ?
O5 C4 C6 123.6(4) . . ?
O3 C4 C6 111.8(3) . . ?
C7 C6 C11 119.4(4) . . ?
C7 C6 C4 120.3(4) . . ?
C11 C6 C4 120.3(4) . . ?
C8 C7 C6 118.6(4) . . ?
C8 C7 H7 120.7 . . ?
C6 C7 H7 120.7 . . ?
C7 C8 C9 119.5(4) . . ?
C7 C8 H8 120.3 . . ?
C9 C8 H8 120.3 . . ?
N10 C9 C8 122.0(3) . . ?
N10 C9 C12 113.8(3) . . ?
C8 C9 C12 124.2(3) . . ?
C11 N10 C9 117.9(3) . . ?
C11 N10 Fe1 126.7(3) . . ?
C9 N10 Fe1 114.9(2) . . ?
N10 C11 C6 122.6(4) . . ?
N10 C11 H11 118.7 . . ?
C6 C11 H11 118.7 . . ?
N17 C12 C13 122.5(3) . . ?
N17 C12 C9 114.5(3) . . ?
C13 C12 C9 123.0(3) . . ?
C14 C13 C12 118.9(4) . . ?
C14 C13 H13 120.5 . . ?
C12 C13 H13 120.5 . . ?
C13 C14 C15 119.1(4) . . ?
C13 C14 H14 120.5 . . ?
C15 C14 H14 120.5 . . ?
C14 C15 C16 119.2(4) . . ?
C14 C15 C18 117.2(4) . . ?
C16 C15 C18 123.6(4) . . ?
N17 C16 C15 122.4(4) . . ?
N17 C16 H16 118.8 . . ?
C15 C16 H16 118.8 . . ?
C16 N17 C12 117.8(3) . . ?
C16 N17 Fe1 127.6(3) . . ?
C12 N17 Fe1 114.4(2) . . ?
O19 C18 O20 124.7(4) . . ?
O19 C18 C15 122.1(4) . . ?
O20 C18 C15 113.1(3) . . ?
C18 O20 C21 116.3(3) . . ?
O20 C21 C22 111.1(3) . . ?
O20 C21 H21A 109.4 . . ?
C22 C21 H21A 109.4 . . ?
O20 C21 H21B 109.4 . . ?
C22 C21 H21B 109.4 . . ?
H21A C21 H21B 108 . . ?
C21 C22 H22A 109.5 . . ?
C21 C22 H22B 109.5 . . ?
H22A C22 H22B 109.5 . . ?
C21 C22 H22C 109.5 . . ?
H22A C22 H22C 109.5 . . ?
H22B C22 H22C 109.5 . . ?
C24 C23 H23A 109.5 . . ?
C24 C23 H23B 109.5 . . ?
H23A C23 H23B 109.5 . . ?
C24 C23 H23C 109.5 . . ?
H23A C23 H23C 109.5 . . ?
H23B C23 H23C 109.5 . . ?
O25 C24 C23 111.8(5) . . ?
O25 C24 H24A 109.3 . . ?
C23 C24 H24A 109.3 . . ?
O25 C24 H24B 109.3 . . ?
C23 C24 H24B 109.3 . . ?
H24A C24 H24B 107.9 . . ?
C26 O25 C24 116.8(4) . . ?
O27 C26 O25 124.9(4) . . ?
O27 C26 C28 123.6(4) . . ?
O25 C26 C28 111.5(4) . . ?
C33 C28 C29 118.9(4) . . ?
C33 C28 C26 118.0(4) . . ?
C29 C28 C26 123.1(4) . . ?
C30 C29 C28 119.1(4) . . ?
C30 C29 H29 120.5 . . ?
C28 C29 H29 120.5 . . ?
C29 C30 C31 119.6(4) . . ?
C29 C30 H30 120.2 . . ?
C31 C30 H30 120.2 . . ?
N32 C31 C30 121.4(4) . . ?
N32 C31 C34 113.9(3) . . ?
C30 C31 C34 124.7(3) . . ?
C33 N32 C31 118.0(3) . . ?
C33 N32 Fe1 126.7(3) . . ?
C31 N32 Fe1 115.0(3) . . ?
N32 C33 C28 123.1(4) . . ?
N32 C33 H33 118.5 . . ?
C28 C33 H33 118.5 . . ?
N39 C34 C35 121.7(4) . . ?
N39 C34 C31 113.8(3) . . ?
C35 C34 C31 124.5(4) . . ?
C36 C35 C34 119.5(4) . . ?
C36 C35 H35 120.2 . . ?
C34 C35 H35 120.2 . . ?
C35 C36 C37 118.8(4) . . ?
C35 C36 H36 120.6 . . ?
C37 C36 H36 120.6 . . ?
C36 C37 C38 119.3(4) . . ?
C36 C37 C40 119.7(3) . . ?
C38 C37 C40 121.0(4) . . ?
N39 C38 C37 122.4(4) . . ?
N39 C38 H38 118.8 . . ?
C37 C38 H38 118.8 . . ?
C38 N39 C34 118.3(3) . . ?
C38 N39 Fe1 126.4(3) . . ?
C34 N39 Fe1 114.8(3) . . ?
O41 C40 O42 124.8(4) . . ?
O41 C40 C37 123.9(4) . . ?
O42 C40 C37 111.3(3) . . ?
C40 O42 C43 116.6(3) . . ?
O42 C43 C44 106.5(4) . . ?
O42 C43 H43A 110.4 . . ?
C44 C43 H43A 110.4 . . ?
O42 C43 H43B 110.4 . . ?
C44 C43 H43B 110.4 . . ?
H43A C43 H43B 108.6 . . ?
C43 C44 H44A 109.5 . . ?
C43 C44 H44B 109.5 . . ?
H44A C44 H44B 109.5 . . ?
C43 C44 H44C 109.5 . . ?
H44A C44 H44C 109.5 . . ?
H44B C44 H44C 109.5 . . ?
C46 C45 H45A 109.5 . . ?
C46 C45 H45B 109.5 . . ?
H45A C45 H45B 109.5 . . ?
C46 C45 H45C 109.5 . . ?
H45A C45 H45C 109.5 . . ?
H45B C45 H45C 109.5 . . ?
O47 C46 C45 107.3(4) . . ?
O47 C46 H46A 110.2 . . ?
C45 C46 H46A 110.2 . . ?
O47 C46 H46B 110.3 . . ?
C45 C46 H46B 110.3 . . ?
H46A C46 H46B 108.5 . . ?
C48 O47 C46 116.3(4) . . ?
O49 C48 O47 124.4(5) . . ?
O49 C48 C50 124.2(4) . . ?
O47 C48 C50 111.3(4) . . ?
C51 C50 C55 118.5(4) . . ?
C51 C50 C48 123.5(4) . . ?
C55 C50 C48 118.0(4) . . ?
C522 C51 C50 119.6(4) . . ?
C522 C51 H51 120.2 . . ?
C50 C51 H51 120.2 . . ?
O63 C52 O64 125.0(4) . . ?
O63 C52 C59 123.2(4) . . ?
O64 C52 C59 111.8(4) . . ?
C51 C522 C53 119.1(4) . . ?
C51 C522 H522 120.5 . . ?
C53 C522 H522 120.5 . . ?
N54 C53 C522 121.9(4) . . ?
N54 C53 C56 114.2(3) . . ?
C522 C53 C56 123.9(4) . . ?
C55 N54 C53 118.0(3) . . ?
C55 N54 Fe1 127.2(3) . . ?
C53 N54 Fe1 114.6(3) . . ?
N54 C55 C50 122.8(4) . . ?
N54 C55 H55 118.6 . . ?
C50 C55 H55 118.6 . . ?
N61 C56 C57 121.8(4) . . ?
N61 C56 C53 113.9(3) . . ?
C57 C56 C53 124.3(3) . . ?
C56 C57 C58 119.3(4) . . ?
C56 C57 H57 120.4 . . ?
C58 C57 H57 120.4 . . ?
C59 C58 C57 119.4(4) . . ?
C59 C58 H58 120.3 . . ?
C57 C58 H58 120.3 . . ?
C58 C59 C60 118.4(4) . . ?
C58 C59 C52 121.5(4) . . ?
C60 C59 C52 120.1(4) . . ?
N61 C60 C59 122.8(4) . . ?
N61 C60 H60 118.6 . . ?
C59 C60 H60 118.6 . . ?
C60 N61 C56 118.3(3) . . ?
C60 N61 Fe1 126.9(3) . . ?
C56 N61 Fe1 114.7(3) . . ?
C52 O64 C65 116.0(3) . . ?
O64 C65 C66 106.2(4) . . ?
O64 C65 H65A 110.5 . . ?
C66 C65 H65A 110.5 . . ?
O64 C65 H65B 110.5 . . ?
C66 C65 H65B 110.5 . . ?
H65A C65 H65B 108.7 . . ?
C65 C66 H66A 109.5 . . ?
C65 C66 H66B 109.5 . . ?
H66A C66 H66B 109.5 . . ?
C65 C66 H66C 109.5 . . ?
H66A C66 H66C 109.5 . . ?
H66B C66 H66C 109.5 . . ?
O68 Cl67 O69 110.17(19) . . ?
O68 Cl67 O71 109.42(19) . . ?
O69 Cl67 O71 109.74(17) . . ?
O68 Cl67 O70 109.48(18) . . ?
O69 Cl67 O70 109.10(19) . . ?
O71 Cl67 O70 108.92(17) . . ?
O74 Cl72 O73 110.3(4) . . ?
O74 Cl72 O76 108.8(3) . . ?
O73 Cl72 O76 110.2(2) . . ?
O74 Cl72 O75 111.2(4) . . ?
O73 Cl72 O75 107.0(2) . . ?
O76 Cl72 O75 109.4(3) . . ?
N77 C78 C79 179.8(7) . . ?
C78 C79 H79A 109.5 . . ?
C78 C79 H79B 109.5 . . ?
H79A C79 H79B 109.5 . . ?
C78 C79 H79C 109.5 . . ?
H79A C79 H79C 109.5 . . ?
H79B C79 H79C 109.5 . . ?
C81 C80 H80A 109.5 . . ?
C81 C80 H80B 109.5 . . ?
H80A C80 H80B 109.5 . . ?
C81 C80 H80C 109.5 . . ?
H80A C80 H80C 109.5 . . ?
H80B C80 H80C 109.5 . . ?
C82 C81 O83 112.8(5) . . ?
C82 C81 C80 110.6(6) . . ?
O83 C81 C80 106.5(5) . . ?
C82 C81 H81 108.9 . . ?
O83 C81 H81 108.9 . . ?
C80 C81 H81 108.9 . . ?
C81 C82 H82A 109.5 . . ?
C81 C82 H82B 109.5 . . ?
H82A C82 H82B 109.5 . . ?
C81 C82 H82C 109.5 . . ?
H82A C82 H82C 109.5 . . ?
H82B C82 H82C 109.5 . . ?
C84 O83 C81 118.8(5) . . ?
C85 C84 C86 116.9(7) . . ?
C85 C84 O83 114.6(6) . . ?
C86 C84 O83 104.1(5) . . ?
C85 C84 H84 106.9 . . ?
C86 C84 H84 106.9 . . ?
O83 C84 H84 106.9 . . ?
C84 C85 H85A 109.5 . . ?
C84 C85 H85B 109.5 . . ?
H85A C85 H85B 109.5 . . ?
C84 C85 H85C 109.5 . . ?
H85A C85 H85C 109.5 . . ?
H85B C85 H85C 109.5 . . ?
C84 C86 H86A 109.5 . . ?
C84 C86 H86B 109.5 . . ?
H86A C86 H86B 109.5 . . ?
C84 C86 H86C 109.5 . . ?
H86A C86 H86C 109.5 . . ?
H86B C86 H86C 109.5 . . ?

loop_
_geom_bond_atom_site_label_1
_geom_bond_atom_site_label_2
_geom_bond_distance
_geom_bond_site_symmetry_2
_geom_bond_publ_flag
Fe1 N54 1.962(3) . ?
Fe1 N32 1.967(3) . ?
Fe1 N61 1.969(3) . ?
Fe1 N39 1.969(3) . ?
Fe1 N10 1.972(3) . ?
Fe1 N17 1.978(3) . ?
C1 C2 1.474(7) . ?
C1 H1A 0.98 . ?
C1 H1B 0.98 . ?
C1 H1C 0.98 . ?
C2 O3 1.451(5) . ?
C2 H2A 0.99 . ?
C2 H2B 0.99 . ?
O3 C4 1.324(5) . ?
C4 O5 1.199(5) . ?
C4 C6 1.498(5) . ?
C6 C7 1.383(6) . ?
C6 C11 1.387(5) . ?
C7 C8 1.383(6) . ?
C7 H7 0.95 . ?
C8 C9 1.388(5) . ?
C8 H8 0.95 . ?
C9 N10 1.362(5) . ?
C9 C12 1.472(5) . ?
N10 C11 1.344(5) . ?
C11 H11 0.95 . ?
C12 N17 1.361(5) . ?
C12 C13 1.384(5) . ?
C13 C14 1.379(6) . ?
C13 H13 0.95 . ?
C14 C15 1.384(5) . ?
C14 H14 0.95 . ?
C15 C16 1.389(5) . ?
C15 C18 1.501(6) . ?
C16 N17 1.341(5) . ?
C16 H16 0.95 . ?
C18 O19 1.194(5) . ?
C18 O20 1.318(5) . ?
O20 C21 1.468(5) . ?
C21 C22 1.495(6) . ?
C21 H21A 0.99 . ?
C21 H21B 0.99 . ?
C22 H22A 0.98 . ?
C22 H22B 0.98 . ?
C22 H22C 0.98 . ?
C23 C24 1.497(8) . ?
C23 H23A 0.98 . ?
C23 H23B 0.98 . ?
C23 H23C 0.98 . ?
C24 O25 1.466(6) . ?
C24 H24A 0.99 . ?
C24 H24B 0.99 . ?
O25 C26 1.327(5) . ?
C26 O27 1.206(5) . ?
C26 C28 1.494(6) . ?
C28 C33 1.382(5) . ?
C28 C29 1.383(6) . ?
C29 C30 1.380(6) . ?
C29 H29 0.95 . ?
C30 C31 1.389(6) . ?
C30 H30 0.95 . ?
C31 N32 1.369(5) . ?
C31 C34 1.464(6) . ?
N32 C33 1.340(5) . ?
C33 H33 0.95 . ?
C34 N39 1.370(5) . ?
C34 C35 1.381(5) . ?
C35 C36 1.378(6) . ?
C35 H35 0.95 . ?
C36 C37 1.384(6) . ?
C36 H36 0.95 . ?
C37 C38 1.386(5) . ?
C37 C40 1.496(6) . ?
C38 N39 1.333(5) . ?
C38 H38 0.95 . ?
C40 O41 1.214(5) . ?
C40 O42 1.331(5) . ?
O42 C43 1.452(5) . ?
C43 C44 1.494(6) . ?
C43 H43A 0.99 . ?
C43 H43B 0.99 . ?
C44 H44A 0.98 . ?
C44 H44B 0.98 . ?
C44 H44C 0.98 . ?
C45 C46 1.502(7) . ?
C45 H45A 0.98 . ?
C45 H45B 0.98 . ?
C45 H45C 0.98 . ?
C46 O47 1.455(6) . ?
C46 H46A 0.99 . ?
C46 H46B 0.99 . ?
O47 C48 1.335(5) . ?
C48 O49 1.199(6) . ?
C48 C50 1.494(6) . ?
C50 C51 1.381(6) . ?
C50 C55 1.394(6) . ?
C51 C522 1.377(6) . ?
C51 H51 0.95 . ?
C52 O63 1.202(5) . ?
C52 O64 1.327(5) . ?
C52 C59 1.486(6) . ?
C522 C53 1.391(5) . ?
C522 H522 0.95 . ?
C53 N54 1.363(5) . ?
C53 C56 1.464(6) . ?
N54 C55 1.339(5) . ?
C55 H55 0.95 . ?
C56 N61 1.362(5) . ?
C56 C57 1.381(5) . ?
C57 C58 1.383(6) . ?
C57 H57 0.95 . ?
C58 C59 1.383(6) . ?
C58 H58 0.95 . ?
C59 C60 1.392(5) . ?
C60 N61 1.339(5) . ?
C60 H60 0.95 . ?
O64 C65 1.458(5) . ?
C65 C66 1.512(7) . ?
C65 H65A 0.99 . ?
C65 H65B 0.99 . ?
C66 H66A 0.98 . ?
C66 H66B 0.98 . ?
C66 H66C 0.98 . ?
Cl67 O68 1.434(3) . ?
Cl67 O69 1.438(3) . ?
Cl67 O71 1.444(3) . ?
Cl67 O70 1.448(3) . ?
Cl72 O74 1.388(5) . ?
Cl72 O73 1.414(4) . ?
Cl72 O76 1.424(4) . ?
Cl72 O75 1.445(4) . ?
N77 C78 1.116(6) . ?
C78 C79 1.438(7) . ?
C79 H79A 0.98 . ?
C79 H79B 0.98 . ?
C79 H79C 0.98 . ?
C80 C81 1.484(8) . ?
C80 H80A 0.98 . ?
C80 H80B 0.98 . ?
C80 H80C 0.98 . ?
C81 C82 1.477(8) . ?
C81 O83 1.482(7) . ?
C81 H81 1 . ?
C82 H82A 0.98 . ?
C82 H82B 0.98 . ?
C82 H82C 0.98 . ?
O83 C84 1.482(7) . ?
C84 C85 1.445(9) . ?
C84 C86 1.455(9) . ?
C84 H84 1 . ?
C85 H85A 0.98 . ?
C85 H85B 0.98 . ?
C85 H85C 0.98 . ?
C86 H86A 0.98 . ?
C86 H86B 0.98 . ?
C86 H86C 0.98 . ?

loop_
_geom_torsion_atom_site_label_1
_geom_torsion_atom_site_label_2
_geom_torsion_atom_site_label_3
_geom_torsion_atom_site_label_4
_geom_torsion
_geom_torsion_site_symmetry_1
_geom_torsion_site_symmetry_2
_geom_torsion_site_symmetry_3
_geom_torsion_site_symmetry_4
_geom_torsion_publ_flag
C1 C2 O3 C4 -170.2(4) . . . . ?
C2 O3 C4 O5 -6.1(7) . . . . ?
C2 O3 C4 C6 176.8(4) . . . . ?
O5 C4 C6 C7 -3.8(7) . . . . ?
O3 C4 C6 C7 173.3(4) . . . . ?
O5 C4 C6 C11 175.9(5) . . . . ?
O3 C4 C6 C11 -7.0(6) . . . . ?
C11 C6 C7 C8 1.7(6) . . . . ?
C4 C6 C7 C8 -178.6(4) . . . . ?
C6 C7 C8 C9 0.6(6) . . . . ?
C7 C8 C9 N10 -1.8(6) . . . . ?
C7 C8 C9 C12 178.0(4) . . . . ?
C8 C9 N10 C11 0.7(5) . . . . ?
C12 C9 N10 C11 -179.2(3) . . . . ?
C8 C9 N10 Fe1 173.6(3) . . . . ?
C12 C9 N10 Fe1 -6.3(4) . . . . ?
N54 Fe1 N10 C11 4.3(3) . . . . ?
N32 Fe1 N10 C11 -91.9(3) . . . . ?
N61 Fe1 N10 C11 86.1(3) . . . . ?
N39 Fe1 N10 C11 -115(4) . . . . ?
N17 Fe1 N10 C11 179.1(3) . . . . ?
N54 Fe1 N10 C9 -167.9(3) . . . . ?
N32 Fe1 N10 C9 95.9(3) . . . . ?
N61 Fe1 N10 C9 -86.1(3) . . . . ?
N39 Fe1 N10 C9 73(5) . . . . ?
N17 Fe1 N10 C9 6.9(3) . . . . ?
C9 N10 C11 C6 1.7(5) . . . . ?
Fe1 N10 C11 C6 -170.3(3) . . . . ?
C7 C6 C11 N10 -2.9(6) . . . . ?
C4 C6 C11 N10 177.4(4) . . . . ?
N10 C9 C12 N17 1.0(5) . . . . ?
C8 C9 C12 N17 -178.9(4) . . . . ?
N10 C9 C12 C13 179.5(4) . . . . ?
C8 C9 C12 C13 -0.4(6) . . . . ?
N17 C12 C13 C14 -0.8(6) . . . . ?
C9 C12 C13 C14 -179.2(4) . . . . ?
C12 C13 C14 C15 -1.0(7) . . . . ?
C13 C14 C15 C16 1.0(7) . . . . ?
C13 C14 C15 C18 -179.1(4) . . . . ?
C14 C15 C16 N17 0.9(6) . . . . ?
C18 C15 C16 N17 -179.0(4) . . . . ?
C15 C16 N17 C12 -2.6(6) . . . . ?
C15 C16 N17 Fe1 173.2(3) . . . . ?
C13 C12 N17 C16 2.6(6) . . . . ?
C9 C12 N17 C16 -178.9(3) . . . . ?
C13 C12 N17 Fe1 -173.8(3) . . . . ?
C9 C12 N17 Fe1 4.7(4) . . . . ?
N54 Fe1 N17 C16 -144.9(8) . . . . ?
N32 Fe1 N17 C16 81.0(3) . . . . ?
N61 Fe1 N17 C16 -95.8(3) . . . . ?
N39 Fe1 N17 C16 -0.7(3) . . . . ?
N10 Fe1 N17 C16 177.7(3) . . . . ?
N54 Fe1 N17 C12 31.1(11) . . . . ?
N32 Fe1 N17 C12 -103.0(3) . . . . ?
N61 Fe1 N17 C12 80.2(3) . . . . ?
N39 Fe1 N17 C12 175.3(3) . . . . ?
N10 Fe1 N17 C12 -6.3(3) . . . . ?
C14 C15 C18 O19 1.1(8) . . . . ?
C16 C15 C18 O19 -179.0(5) . . . . ?
C14 C15 C18 O20 178.3(4) . . . . ?
C16 C15 C18 O20 -1.7(7) . . . . ?
O19 C18 O20 C21 -3.2(7) . . . . ?
C15 C18 O20 C21 179.6(4) . . . . ?
C18 O20 C21 C22 -86.3(5) . . . . ?
C23 C24 O25 C26 -79.2(6) . . . . ?
C24 O25 C26 O27 -0.2(7) . . . . ?
C24 O25 C26 C28 178.9(4) . . . . ?
O27 C26 C28 C33 13.1(6) . . . . ?
O25 C26 C28 C33 -165.9(4) . . . . ?
O27 C26 C28 C29 -170.1(4) . . . . ?
O25 C26 C28 C29 10.9(6) . . . . ?
C33 C28 C29 C30 -0.5(6) . . . . ?
C26 C28 C29 C30 -177.2(4) . . . . ?
C28 C29 C30 C31 1.5(6) . . . . ?
C29 C30 C31 N32 -0.9(6) . . . . ?
C29 C30 C31 C34 176.6(4) . . . . ?
C30 C31 N32 C33 -0.7(5) . . . . ?
C34 C31 N32 C33 -178.5(3) . . . . ?
C30 C31 N32 Fe1 173.0(3) . . . . ?
C34 C31 N32 Fe1 -4.8(4) . . . . ?
N54 Fe1 N32 C33 -98.3(3) . . . . ?
N61 Fe1 N32 C33 -156.5(17) . . . . ?
N39 Fe1 N32 C33 173.2(3) . . . . ?
N10 Fe1 N32 C33 -6.1(3) . . . . ?
N17 Fe1 N32 C33 75.6(3) . . . . ?
N54 Fe1 N32 C31 88.7(3) . . . . ?
N61 Fe1 N32 C31 30(2) . . . . ?
N39 Fe1 N32 C31 0.1(2) . . . . ?
N10 Fe1 N32 C31 -179.2(3) . . . . ?
N17 Fe1 N32 C31 -97.5(3) . . . . ?
C31 N32 C33 C28 1.8(5) . . . . ?
Fe1 N32 C33 C28 -171.1(3) . . . . ?
C29 C28 C33 N32 -1.2(6) . . . . ?
C26 C28 C33 N32 175.7(3) . . . . ?
N32 C31 C34 N39 8.8(5) . . . . ?
C30 C31 C34 N39 -168.9(4) . . . . ?
N32 C31 C34 C35 -171.9(3) . . . . ?
C30 C31 C34 C35 10.4(6) . . . . ?
N39 C34 C35 C36 0.0(6) . . . . ?
C31 C34 C35 C36 -179.2(4) . . . . ?
C34 C35 C36 C37 0.5(6) . . . . ?
C35 C36 C37 C38 -0.8(6) . . . . ?
C35 C36 C37 C40 -179.6(3) . . . . ?
C36 C37 C38 N39 0.7(6) . . . . ?
C40 C37 C38 N39 179.5(3) . . . . ?
C37 C38 N39 C34 -0.2(5) . . . . ?
C37 C38 N39 Fe1 -171.3(3) . . . . ?
C35 C34 N39 C38 -0.2(5) . . . . ?
C31 C34 N39 C38 179.1(3) . . . . ?
C35 C34 N39 Fe1 172.0(3) . . . . ?
C31 C34 N39 Fe1 -8.7(4) . . . . ?
N54 Fe1 N39 C38 80.2(3) . . . . ?
N32 Fe1 N39 C38 176.3(3) . . . . ?
N61 Fe1 N39 C38 -1.6(3) . . . . ?
N10 Fe1 N39 C38 -161(4) . . . . ?
N17 Fe1 N39 C38 -94.9(3) . . . . ?
N54 Fe1 N39 C34 -91.3(3) . . . . ?
N32 Fe1 N39 C34 4.9(2) . . . . ?
N61 Fe1 N39 C34 -173.1(3) . . . . ?
N10 Fe1 N39 C34 28(5) . . . . ?
N17 Fe1 N39 C34 93.7(3) . . . . ?
C36 C37 C40 O41 -4.7(6) . . . . ?
C38 C37 C40 O41 176.6(4) . . . . ?
C36 C37 C40 O42 176.0(3) . . . . ?
C38 C37 C40 O42 -2.7(5) . . . . ?
O41 C40 O42 C43 3.9(6) . . . . ?
C37 C40 O42 C43 -176.8(3) . . . . ?
C40 O42 C43 C44 176.8(4) . . . . ?
C45 C46 O47 C48 166.9(4) . . . . ?
C46 O47 C48 O49 -1.7(8) . . . . ?
C46 O47 C48 C50 180.0(4) . . . . ?
O49 C48 C50 C51 -178.3(5) . . . . ?
O47 C48 C50 C51 0.0(6) . . . . ?
O49 C48 C50 C55 -0.2(7) . . . . ?
O47 C48 C50 C55 178.2(4) . . . . ?
C55 C50 C51 C522 1.4(6) . . . . ?
C48 C50 C51 C522 179.6(4) . . . . ?
C50 C51 C522 C53 -1.1(6) . . . . ?
C51 C522 C53 N54 -1.1(6) . . . . ?
C51 C522 C53 C56 179.9(4) . . . . ?
C522 C53 N54 C55 2.8(5) . . . . ?
C56 C53 N54 C55 -178.1(3) . . . . ?
C522 C53 N54 Fe1 -171.5(3) . . . . ?
C56 C53 N54 Fe1 7.6(4) . . . . ?
N32 Fe1 N54 C55 1.8(3) . . . . ?
N61 Fe1 N54 C55 178.4(3) . . . . ?
N39 Fe1 N54 C55 83.6(3) . . . . ?
N10 Fe1 N54 C55 -94.9(3) . . . . ?
N17 Fe1 N54 C55 -132.0(9) . . . . ?
N32 Fe1 N54 C53 175.5(3) . . . . ?
N61 Fe1 N54 C53 -7.9(3) . . . . ?
N39 Fe1 N54 C53 -102.7(3) . . . . ?
N10 Fe1 N54 C53 78.8(3) . . . . ?
N17 Fe1 N54 C53 41.7(10) . . . . ?
C53 N54 C55 C50 -2.4(6) . . . . ?
Fe1 N54 C55 C50 171.1(3) . . . . ?
C51 C50 C55 N54 0.3(6) . . . . ?
C48 C50 C55 N54 -177.9(4) . . . . ?
N54 C53 C56 N61 -2.0(5) . . . . ?
C522 C53 C56 N61 177.1(4) . . . . ?
N54 C53 C56 C57 177.7(4) . . . . ?
C522 C53 C56 C57 -3.2(6) . . . . ?
N61 C56 C57 C58 -0.6(6) . . . . ?
C53 C56 C57 C58 179.7(4) . . . . ?
C56 C57 C58 C59 0.1(6) . . . . ?
C57 C58 C59 C60 1.1(6) . . . . ?
C57 C58 C59 C52 -177.4(4) . . . . ?
O63 C52 C59 C58 -14.5(6) . . . . ?
O64 C52 C59 C58 163.8(4) . . . . ?
O63 C52 C59 C60 167.0(4) . . . . ?
O64 C52 C59 C60 -14.6(5) . . . . ?
C58 C59 C60 N61 -2.0(6) . . . . ?
C52 C59 C60 N61 176.5(4) . . . . ?
C59 C60 N61 C56 1.5(5) . . . . ?
C59 C60 N61 Fe1 -173.8(3) . . . . ?
C57 C56 N61 C60 -0.2(5) . . . . ?
C53 C56 N61 C60 179.5(3) . . . . ?
C57 C56 N61 Fe1 175.7(3) . . . . ?
C53 C56 N61 Fe1 -4.6(4) . . . . ?
N54 Fe1 N61 C60 -177.7(3) . . . . ?
N32 Fe1 N61 C60 -119.1(18) . . . . ?
N39 Fe1 N61 C60 -89.0(3) . . . . ?
N10 Fe1 N61 C60 90.4(3) . . . . ?
N17 Fe1 N61 C60 8.8(3) . . . . ?
N54 Fe1 N61 C56 6.8(3) . . . . ?
N32 Fe1 N61 C56 65.5(19) . . . . ?
N39 Fe1 N61 C56 95.6(3) . . . . ?
N10 Fe1 N61 C56 -85.0(3) . . . . ?
N17 Fe1 N61 C56 -166.7(3) . . . . ?
O63 C52 O64 C65 -6.9(6) . . . . ?
C59 C52 O64 C65 174.7(3) . . . . ?
C52 O64 C65 C66 -178.8(4) . . . . ?
C82 C81 O83 C84 61.3(7) . . . . ?
C80 C81 O83 C84 -177.1(5) . . . . ?
C81 O83 C84 C85 55.8(8) . . . . ?
C81 O83 C84 C86 -175.3(5) . . . . ?
